data_7003775
loop_
_publ_author_name
'Prad\`ere, Caroline'
'Suhard, Samuel'
'Vendier, Laure'
'Jacob, Guy'
'Chaudret, Bruno'
'Sabo-Etienne, Sylviane'

_publ_section_title
;
 Heterometallic Werner complexes as energetic materials
;
_journal_issue 20
_journal_name_full 'Dalton Transactions'
_journal_page_first 2725
_journal_page_last 2731
_journal_paper_doi 10.1039/b719515j
_journal_year 2008
_chemical_compound_source 'synthesis as described'
_chemical_formula_moiety '2(C36 H30 N P2), Mn N4 O12'
_chemical_formula_sum 'C72 H60 Mn N6 O12 P4'
_chemical_formula_weight 1380.08
_chemical_name_systematic
;
?
;
_space_group_IT_number 15
_symmetry_cell_setting monoclinic
_symmetry_Int_Tables_number 15
_symmetry_space_group_name_Hall '-C 2yc'
_symmetry_space_group_name_H-M 'C 1 2/c 1'
_atom_sites_solution_hydrogens geom
_atom_sites_solution_primary direct
_atom_sites_solution_secondary difmap
_cell_angle_alpha 90
_cell_angle_beta 109.607(7)
_cell_angle_gamma 90
_cell_formula_units_Z 4
_cell_length_a 16.5893(14)
_cell_length_b 20.3078(14)
_cell_length_c 20.8751(14)
_cell_measurement_reflns_used 5721
_cell_measurement_temperature 180
_cell_measurement_theta_max 32.2009
_cell_measurement_theta_min 2.7706
_cell_measurement_wavelength 0.71073
_cell_volume 6624.9(9)
_computing_cell_refinement 'CrysAlis RED, Oxford Diffraction Ltd.'
_computing_data_collection 'CrysAlis CCD, Oxford Diffraction Ltd.'
_computing_data_reduction 'CrysAlis RED, Oxford Diffraction Ltd.'
_computing_molecular_graphics 'Ortep-3 for Windows (Farrugia, 1997)'
_computing_publication_material 'WinGX publication routines (Farrugia, 1999)'
_computing_structure_refinement 'SHELXL-97 (Sheldrick, 1997)'
_computing_structure_solution 'SHELXS-97 (Sheldrick, 1997)'
_diffrn_ambient_temperature 180
_diffrn_measured_fraction_theta_full 0.996
_diffrn_measured_fraction_theta_max 0.996
_diffrn_measurement_device_type 'Oxford-Diffraction XCALIBUR'
_diffrn_measurement_method \w-\f
_diffrn_radiation_monochromator graphite
_diffrn_radiation_source 'fine-focus sealed tube'
_diffrn_radiation_type MoK\a
_diffrn_reflns_av_R_equivalents 0.0269
_diffrn_reflns_av_unetI/netI 0.0309
_diffrn_reflns_limit_h_max 19
_diffrn_reflns_limit_h_min -14
_diffrn_reflns_limit_k_max 24
_diffrn_reflns_limit_k_min -24
_diffrn_reflns_limit_l_max 24
_diffrn_reflns_limit_l_min -25
_diffrn_reflns_number 22297
_diffrn_reflns_theta_full 25.35
_diffrn_reflns_theta_max 25.35
_diffrn_reflns_theta_min 3.29
_diffrn_standards_decay_% 0
_diffrn_standards_interval_count 0
_diffrn_standards_interval_time 0
_diffrn_standards_number 0
_exptl_absorpt_coefficient_mu 0.364
_exptl_absorpt_correction_T_max 0.959
_exptl_absorpt_correction_T_min 0.8827
_exptl_absorpt_correction_type multi-scan
_exptl_absorpt_process_details
;
[c.f. r.h. blessing, acta cryst. (1995), a51, 33-38]
;
_exptl_crystal_colour colourless
_exptl_crystal_density_diffrn 1.384
_exptl_crystal_density_method 'not measured'
_exptl_crystal_description platelet
_exptl_crystal_F_000 2860
_exptl_crystal_size_max 0.5
_exptl_crystal_size_mid 0.25
_exptl_crystal_size_min 0.125
_refine_diff_density_max 2.034
_refine_diff_density_min -1.145
_refine_diff_density_rms 0.077
_refine_ls_extinction_method none
_refine_ls_goodness_of_fit_ref 1.121
_refine_ls_hydrogen_treatment constr
_refine_ls_matrix_type full
_refine_ls_number_parameters 423
_refine_ls_number_reflns 6042
_refine_ls_number_restraints 11
_refine_ls_restrained_S_all 1.209
_refine_ls_R_factor_all 0.0719
_refine_ls_R_factor_gt 0.059
_refine_ls_shift/su_max 0.001
_refine_ls_shift/su_mean 0
_refine_ls_structure_factor_coef Fsqd
_refine_ls_weighting_details 'calc w=1/[\s^2^(Fo^2^)+(0.1024P)^2^+8.5662P] where P=(Fo^2^+2Fc^2^)/3'
_refine_ls_weighting_scheme calc
_refine_ls_wR_factor_gt 0.1659
_refine_ls_wR_factor_ref 0.1765
_reflns_number_gt 4767
_reflns_number_total 6042
_reflns_threshold_expression >2\s(I)
_cod_data_source_file b719515j.txt
_cod_data_source_block caro1009
_cod_database_code 7003775

loop_
_symmetry_equiv_pos_as_xyz
'x, y, z'
'-x, y, -z+1/2'
'x+1/2, y+1/2, z'
'-x+1/2, y+1/2, -z+1/2'
'-x, -y, -z'
'x, -y, z-1/2'
'-x+1/2, -y+1/2, -z'
'x+1/2, -y+1/2, z-1/2'

loop_
_atom_site_label
_atom_site_type_symbol
_atom_site_fract_x
_atom_site_fract_y
_atom_site_fract_z
_atom_site_U_iso_or_equiv
_atom_site_adp_type
_atom_site_occupancy
_atom_site_symmetry_multiplicity
_atom_site_calc_flag
_atom_site_refinement_flags
_atom_site_disorder_assembly
_atom_site_disorder_group
C1 C 0.56067(19) 0.23336(15) 0.92058(15) 0.0229(7) Uani 1 1 d . . .
C2 C 0.6326(2) 0.27045(16) 0.95475(17) 0.0272(7) Uani 1 1 d . . .
H2 H 0.6754 0.2524 0.9916 0.033 Uiso 1 1 calc R . .
C3 C 0.6407(2) 0.33414(17) 0.93420(19) 0.0334(8) Uani 1 1 d . . .
H3 H 0.6892 0.3587 0.9572 0.04 Uiso 1 1 calc R . .
C4 C 0.5772(2) 0.36145(18) 0.8797(2) 0.0379(9) Uani 1 1 d . . .
H4 H 0.583 0.4042 0.8658 0.045 Uiso 1 1 calc R . .
C5 C 0.5059(3) 0.32534(19) 0.84603(19) 0.0411(9) Uani 1 1 d . . .
H5 H 0.4631 0.3437 0.8093 0.049 Uiso 1 1 calc R . .
C6 C 0.4968(2) 0.26141(17) 0.86641(18) 0.0333(8) Uani 1 1 d . . .
H6 H 0.4478 0.2374 0.8436 0.04 Uiso 1 1 calc R . .
C7 C 0.46254(19) 0.11114(15) 0.89167(15) 0.0224(7) Uani 1 1 d . . .
C8 C 0.3962(2) 0.08732(17) 0.91167(17) 0.0283(7) Uani 1 1 d . . .
H8 H 0.3983 0.0924 0.9565 0.034 Uiso 1 1 calc R . .
C9 C 0.3269(2) 0.05598(17) 0.86525(18) 0.0331(8) Uani 1 1 d . . .
H9 H 0.2826 0.04 0.8789 0.04 Uiso 1 1 calc R . .
C10 C 0.3237(2) 0.04849(17) 0.79852(18) 0.0332(8) Uani 1 1 d . . .
H10 H 0.277 0.0278 0.7671 0.04 Uiso 1 1 calc R . .
C11 C 0.3896(2) 0.07169(17) 0.77864(17) 0.0325(8) Uani 1 1 d . . .
H11 H 0.3875 0.0663 0.7339 0.039 Uiso 1 1 calc R . .
C12 C 0.4588(2) 0.10287(16) 0.82473(16) 0.0275(7) Uani 1 1 d . . .
H12 H 0.5031 0.1184 0.8109 0.033 Uiso 1 1 calc R . .
C13 C 0.64583(19) 0.10736(15) 0.94955(16) 0.0229(7) Uani 1 1 d . . .
C14 C 0.6734(2) 0.05293(16) 0.99204(17) 0.0283(7) Uani 1 1 d . . .
H14 H 0.6457 0.0415 1.0225 0.034 Uiso 1 1 calc R . .
C15 C 0.7424(2) 0.01571(17) 0.98881(19) 0.0356(8) Uani 1 1 d . . .
H15 H 0.7612 -0.0205 1.0172 0.043 Uiso 1 1 calc R . .
C16 C 0.7829(2) 0.03280(18) 0.94340(19) 0.0344(8) Uani 1 1 d . . .
H16 H 0.8288 0.0077 0.9412 0.041 Uiso 1 1 calc R . .
C17 C 0.7562(2) 0.08676(18) 0.90097(18) 0.0329(8) Uani 1 1 d . . .
H17 H 0.784 0.0978 0.8705 0.04 Uiso 1 1 calc R . .
C18 C 0.6876(2) 0.12427(17) 0.90417(17) 0.0274(7) Uani 1 1 d . . .
H18 H 0.6696 0.1607 0.876 0.033 Uiso 1 1 calc R . .
C19 C 0.6168(2) 0.23297(16) 1.13602(15) 0.0241(7) Uani 1 1 d . . .
C20 C 0.6125(2) 0.28575(16) 1.17759(17) 0.0279(7) Uani 1 1 d . . .
H20 H 0.5607 0.307 1.1711 0.033 Uiso 1 1 calc R . .
C21 C 0.6859(2) 0.30620(18) 1.22853(19) 0.0351(8) Uani 1 1 d . . .
H21 H 0.6834 0.3413 1.2564 0.042 Uiso 1 1 calc R . .
C22 C 0.7622(2) 0.2748(2) 1.23806(19) 0.0407(9) Uani 1 1 d . . .
H22 H 0.8112 0.2891 1.2724 0.049 Uiso 1 1 calc R . .
C23 C 0.7675(2) 0.2228(2) 1.1978(2) 0.0440(10) Uani 1 1 d . . .
H23 H 0.8197 0.2019 1.2049 0.053 Uiso 1 1 calc R . .
C24 C 0.6944(2) 0.20149(19) 1.14614(19) 0.0343(8) Uani 1 1 d . . .
H24 H 0.6976 0.1663 1.1186 0.041 Uiso 1 1 calc R . .
C25 C 0.46538(19) 0.15567(16) 1.11987(15) 0.0232(7) Uani 1 1 d . . .
C26 C 0.4635(2) 0.08729(17) 1.11946(18) 0.0323(8) Uani 1 1 d . . .
H26 H 0.4921 0.0638 1.0954 0.039 Uiso 1 1 calc R . .
C27 C 0.4189(3) 0.05443(18) 1.1550(2) 0.0410(9) Uani 1 1 d . . .
H27 H 0.4168 0.0087 1.1541 0.049 Uiso 1 1 calc R . .
C28 C 0.3775(2) 0.08919(18) 1.19182(18) 0.0361(8) Uani 1 1 d . . .
H28 H 0.3479 0.0667 1.2158 0.043 Uiso 1 1 calc R . .
C29 C 0.3799(2) 0.15703(18) 1.19304(18) 0.0314(8) Uani 1 1 d . . .
H29 H 0.3523 0.1802 1.2181 0.038 Uiso 1 1 calc R . .
C30 C 0.4234(2) 0.19076(16) 1.15706(17) 0.0274(7) Uani 1 1 d . . .
H30 H 0.4248 0.2365 1.1576 0.033 Uiso 1 1 calc R . .
C31 C 0.4537(2) 0.26416(16) 1.02783(16) 0.0246(7) Uani 1 1 d . . .
C32 C 0.4830(2) 0.32735(17) 1.02118(18) 0.0307(8) Uani 1 1 d . . .
H32 H 0.5386 0.3397 1.0463 0.037 Uiso 1 1 calc R . .
C33 C 0.4286(3) 0.37133(19) 0.9768(2) 0.0428(9) Uani 1 1 d . . .
H33 H 0.4477 0.4135 0.9723 0.051 Uiso 1 1 calc R . .
C34 C 0.3456(3) 0.3531(2) 0.9391(2) 0.0457(10) Uani 1 1 d . . .
H34 H 0.3096 0.383 0.9092 0.055 Uiso 1 1 calc R . .
C35 C 0.3167(2) 0.2910(2) 0.9457(2) 0.0412(9) Uani 1 1 d . . .
H35 H 0.2612 0.2789 0.9201 0.049 Uiso 1 1 calc R . .
C36 C 0.3696(2) 0.24647(18) 0.99020(17) 0.0318(8) Uani 1 1 d . . .
H36 H 0.3493 0.2048 0.9952 0.038 Uiso 1 1 calc R . .
N1 N 0.3805(2) 0.60342(16) 0.64043(16) 0.0384(7) Uani 1 1 d . . .
N3 N 0.54816(17) 0.14829(13) 1.02626(13) 0.0260(6) Uani 1 1 d . . .
O1 O 0.38388(19) 0.54193(14) 0.64570(15) 0.0510(7) Uani 1 1 d . . .
O2 O 0.43528(17) 0.63623(13) 0.68517(15) 0.0458(7) Uani 1 1 d . . .
O3 O 0.3235(2) 0.63128(17) 0.59386(15) 0.0593(8) Uani 1 1 d . . .
P1 P 0.55297(5) 0.15185(4) 0.95197(4) 0.0208(2) Uani 1 1 d . . .
P2 P 0.52237(5) 0.19942(4) 1.07390(4) 0.0215(2) Uani 1 1 d . . .
Mn1 Mn 0.5 0.54956(4) 0.75 0.0460(3) Uani 1 2 d SD . .
N2A N 0.3959(5) 0.4985(3) 0.8111(4) 0.0573(7) Uani 0.63 1 d PD A 1
O4A O 0.3998(3) 0.5524(2) 0.8022(3) 0.0573(7) Uani 0.63 1 d PD A 1
O5A O 0.4295(3) 0.4626(2) 0.7725(3) 0.0573(7) Uani 0.63 1 d PD A 1
O6A O 0.3349(3) 0.4670(3) 0.8223(3) 0.0573(7) Uani 0.63 1 d PD A 1
N2B N 0.3905(7) 0.4782(5) 0.7831(6) 0.0573(7) Uani 0.37 1 d PD A 2
O4B O 0.4117(6) 0.5255(5) 0.8194(5) 0.0573(7) Uani 0.37 1 d PD A 2
O5B O 0.4527(5) 0.4522(4) 0.7651(6) 0.0573(7) Uani 0.37 1 d PD A 2
O6B O 0.3530(5) 0.4443(4) 0.8116(5) 0.0573(7) Uani 0.37 1 d PD A 2

loop_
_atom_site_aniso_label
_atom_site_aniso_U_11
_atom_site_aniso_U_22
_atom_site_aniso_U_33
_atom_site_aniso_U_23
_atom_site_aniso_U_13
_atom_site_aniso_U_12
C1 0.0228(16) 0.0233(16) 0.0235(16) -0.0013(13) 0.0090(13) 0.0015(13)
C2 0.0226(16) 0.0286(17) 0.0301(17) 0.0006(14) 0.0086(14) 0.0010(13)
C3 0.0321(19) 0.0298(18) 0.039(2) -0.0035(16) 0.0121(16) -0.0059(15)
C4 0.046(2) 0.0283(19) 0.043(2) 0.0043(16) 0.0192(18) -0.0021(16)
C5 0.044(2) 0.035(2) 0.035(2) 0.0090(16) 0.0006(17) 0.0048(17)
C6 0.0296(18) 0.0284(18) 0.0325(18) -0.0006(15) -0.0017(15) 0.0001(14)
C7 0.0220(15) 0.0209(15) 0.0248(16) -0.0018(12) 0.0085(13) 0.0024(12)
C8 0.0271(17) 0.0329(18) 0.0271(17) -0.0031(14) 0.0119(14) -0.0021(14)
C9 0.0254(17) 0.0331(19) 0.042(2) -0.0007(16) 0.0123(16) -0.0025(14)
C10 0.0267(18) 0.0296(18) 0.0360(19) -0.0065(15) 0.0008(15) -0.0019(14)
C11 0.0367(19) 0.0349(19) 0.0236(17) -0.0072(14) 0.0070(15) -0.0011(15)
C12 0.0262(17) 0.0290(17) 0.0283(17) -0.0020(14) 0.0107(14) -0.0036(13)
C13 0.0206(15) 0.0239(16) 0.0239(15) -0.0026(13) 0.0071(13) -0.0008(12)
C14 0.0301(17) 0.0266(17) 0.0297(17) 0.0042(14) 0.0122(14) 0.0019(14)
C15 0.036(2) 0.0269(18) 0.043(2) 0.0077(16) 0.0128(17) 0.0094(15)
C16 0.0252(17) 0.036(2) 0.043(2) -0.0023(16) 0.0118(16) 0.0090(15)
C17 0.0280(18) 0.039(2) 0.0361(19) -0.0011(16) 0.0170(15) 0.0006(15)
C18 0.0268(17) 0.0289(17) 0.0253(16) 0.0031(14) 0.0069(14) 0.0027(13)
C19 0.0215(16) 0.0292(17) 0.0213(15) 0.0014(13) 0.0068(13) -0.0020(13)
C20 0.0245(16) 0.0286(17) 0.0305(17) -0.0040(14) 0.0093(14) -0.0008(13)
C21 0.035(2) 0.0324(19) 0.0351(19) -0.0078(15) 0.0076(16) -0.0094(15)
C22 0.0245(18) 0.052(2) 0.036(2) -0.0028(18) -0.0019(16) -0.0079(16)
C23 0.0205(18) 0.059(3) 0.047(2) -0.004(2) 0.0033(16) 0.0045(17)
C24 0.0264(18) 0.040(2) 0.0346(19) -0.0057(16) 0.0079(15) 0.0056(15)
C25 0.0205(15) 0.0269(16) 0.0195(15) -0.0005(12) 0.0029(13) 0.0004(13)
C26 0.040(2) 0.0271(18) 0.0339(18) -0.0004(15) 0.0175(16) 0.0036(15)
C27 0.056(2) 0.0278(19) 0.046(2) 0.0040(17) 0.026(2) -0.0006(17)
C28 0.039(2) 0.037(2) 0.0358(19) 0.0055(16) 0.0182(17) -0.0034(16)
C29 0.0288(18) 0.037(2) 0.0304(18) -0.0023(15) 0.0129(15) 0.0024(15)
C30 0.0297(17) 0.0248(17) 0.0288(17) -0.0010(14) 0.0114(14) -0.0002(13)
C31 0.0251(16) 0.0265(17) 0.0238(16) -0.0001(13) 0.0103(13) 0.0040(13)
C32 0.0292(18) 0.0286(18) 0.0340(19) 0.0012(15) 0.0100(15) 0.0062(14)
C33 0.049(2) 0.0295(19) 0.051(2) 0.0081(17) 0.018(2) 0.0101(17)
C34 0.044(2) 0.048(2) 0.042(2) 0.0126(18) 0.0100(19) 0.0205(19)
C35 0.0272(19) 0.054(2) 0.039(2) 0.0056(18) 0.0068(16) 0.0081(17)
C36 0.0250(17) 0.0374(19) 0.0323(18) 0.0018(15) 0.0088(15) 0.0027(14)
N1 0.0423(18) 0.0412(19) 0.0389(18) -0.0038(15) 0.0230(16) -0.0118(15)
N3 0.0301(15) 0.0254(14) 0.0233(14) -0.0007(11) 0.0101(12) 0.0032(11)
O1 0.0525(18) 0.0410(17) 0.0604(19) -0.0063(14) 0.0199(15) -0.0118(13)
O2 0.0398(15) 0.0403(16) 0.0535(17) -0.0074(13) 0.0107(13) -0.0068(12)
O3 0.0521(19) 0.075(2) 0.0431(17) 0.0177(16) 0.0060(15) -0.0119(16)
P1 0.0196(4) 0.0227(4) 0.0198(4) -0.0010(3) 0.0061(3) 0.0005(3)
P2 0.0197(4) 0.0236(4) 0.0203(4) -0.0013(3) 0.0056(3) 0.0014(3)
Mn1 0.0298(5) 0.0263(4) 0.0752(7) 0 0.0087(4) 0
N2A 0.0408(13) 0.0521(18) 0.0915(18) 0.0248(14) 0.0388(12) 0.0285(12)
O4A 0.0408(13) 0.0521(18) 0.0915(18) 0.0248(14) 0.0388(12) 0.0285(12)
O5A 0.0408(13) 0.0521(18) 0.0915(18) 0.0248(14) 0.0388(12) 0.0285(12)
O6A 0.0408(13) 0.0521(18) 0.0915(18) 0.0248(14) 0.0388(12) 0.0285(12)
N2B 0.0408(13) 0.0521(18) 0.0915(18) 0.0248(14) 0.0388(12) 0.0285(12)
O4B 0.0408(13) 0.0521(18) 0.0915(18) 0.0248(14) 0.0388(12) 0.0285(12)
O5B 0.0408(13) 0.0521(18) 0.0915(18) 0.0248(14) 0.0388(12) 0.0285(12)
O6B 0.0408(13) 0.0521(18) 0.0915(18) 0.0248(14) 0.0388(12) 0.0285(12)

loop_
_atom_type_symbol
_atom_type_description
_atom_type_scat_dispersion_real
_atom_type_scat_dispersion_imag
_atom_type_scat_source
C C 0.0033 0.0016 'International Tables Vol C Tables 4.2.6.8 and 6.1.1.4'
H H 0 0 'International Tables Vol C Tables 4.2.6.8 and 6.1.1.4'
N N 0.0061 0.0033 'International Tables Vol C Tables 4.2.6.8 and 6.1.1.4'
O O 0.0106 0.006 'International Tables Vol C Tables 4.2.6.8 and 6.1.1.4'
P P 0.1023 0.0942 'International Tables Vol C Tables 4.2.6.8 and 6.1.1.4'
Mn Mn 0.3368 0.7283 'International Tables Vol C Tables 4.2.6.8 and 6.1.1.4'
Li Li -0.0003 0.0001 'International Tables Vol C Tables 4.2.6.8 and 6.1.1.4'

loop_
_geom_angle_atom_site_label_1
_geom_angle_atom_site_label_2
_geom_angle_atom_site_label_3
_geom_angle
_geom_angle_site_symmetry_1
_geom_angle_site_symmetry_3
_geom_angle_publ_flag
C6 C1 C2 119.1(3) . . ?
C6 C1 P1 123.1(2) . . ?
C2 C1 P1 117.7(2) . . ?
C3 C2 C1 120.3(3) . . ?
C4 C3 C2 120.3(3) . . ?
C5 C4 C3 119.8(3) . . ?
C4 C5 C6 120.5(3) . . ?
C1 C6 C5 120.1(3) . . ?
C12 C7 C8 119.2(3) . . ?
C12 C7 P1 120.3(2) . . ?
C8 C7 P1 120.5(2) . . ?
C9 C8 C7 120.4(3) . . ?
C10 C9 C8 119.8(3) . . ?
C11 C10 C9 120.0(3) . . ?
C10 C11 C12 120.4(3) . . ?
C11 C12 C7 120.2(3) . . ?
C18 C13 C14 119.8(3) . . ?
C18 C13 P1 121.4(2) . . ?
C14 C13 P1 118.7(2) . . ?
C15 C14 C13 119.9(3) . . ?
C16 C15 C14 119.7(3) . . ?
C15 C16 C17 121.0(3) . . ?
C16 C17 C18 119.6(3) . . ?
C17 C18 C13 120.0(3) . . ?
C24 C19 C20 119.8(3) . . ?
C24 C19 P2 118.3(3) . . ?
C20 C19 P2 121.7(2) . . ?
C21 C20 C19 119.5(3) . . ?
C22 C21 C20 120.2(3) . . ?
C21 C22 C23 121.0(3) . . ?
C22 C23 C24 119.7(3) . . ?
C19 C24 C23 119.7(3) . . ?
C26 C25 C30 119.9(3) . . ?
C26 C25 P2 120.5(2) . . ?
C30 C25 P2 119.6(2) . . ?
C27 C26 C25 119.6(3) . . ?
C26 C27 C28 120.5(3) . . ?
C29 C28 C27 120.2(3) . . ?
C28 C29 C30 120.1(3) . . ?
C29 C30 C25 119.7(3) . . ?
C32 C31 C36 119.7(3) . . ?
C32 C31 P2 123.2(3) . . ?
C36 C31 P2 116.6(3) . . ?
C33 C32 C31 119.3(3) . . ?
C32 C33 C34 120.6(4) . . ?
C35 C34 C33 120.1(4) . . ?
C34 C35 C36 120.4(4) . . ?
C35 C36 C31 119.9(3) . . ?
O3 N1 O1 121.5(3) . . ?
O3 N1 O2 120.8(3) . . ?
O1 N1 O2 117.7(3) . . ?
P1 N3 P2 134.05(18) . . ?
N1 O1 Mn1 90.8(2) . . ?
N1 O2 Mn1 96.4(2) . . ?
N3 P1 C1 115.60(14) . . ?
N3 P1 C13 109.25(15) . . ?
C1 P1 C13 106.57(14) . . ?
N3 P1 C7 111.08(15) . . ?
C1 P1 C7 108.15(14) . . ?
C13 P1 C7 105.63(14) . . ?
N3 P2 C25 108.15(15) . . ?
N3 P2 C31 113.49(14) . . ?
C25 P2 C31 107.24(15) . . ?
N3 P2 C19 110.22(15) . . ?
C25 P2 C19 106.86(14) . . ?
C31 P2 C19 110.59(15) . . ?
O5B Mn1 O5B 50.7(4) 2_656 . ?
O5B Mn1 O5A 13.03(19) 2_656 2_656 ?
O5B Mn1 O5A 63.8(3) . 2_656 ?
O5B Mn1 O5A 63.8(3) 2_656 . ?
O5B Mn1 O5A 13.03(19) . . ?
O5A Mn1 O5A 76.8(2) 2_656 . ?
O5B Mn1 O2 132.0(3) 2_656 2_656 ?
O5B Mn1 O2 137.6(3) . 2_656 ?
O5A Mn1 O2 124.03(15) 2_656 2_656 ?
O5A Mn1 O2 131.38(17) . 2_656 ?
O5B Mn1 O2 137.6(3) 2_656 . ?
O5B Mn1 O2 132.0(3) . . ?
O5A Mn1 O2 131.38(17) 2_656 . ?
O5A Mn1 O2 124.03(15) . . ?
O2 Mn1 O2 77.70(14) 2_656 . ?
O5B Mn1 O4A 66.4(2) 2_656 2_656 ?
O5B Mn1 O4A 116.5(3) . 2_656 ?
O5A Mn1 O4A 53.55(17) 2_656 2_656 ?
O5A Mn1 O4A 129.38(19) . 2_656 ?
O2 Mn1 O4A 89.44(15) 2_656 2_656 ?
O2 Mn1 O4A 88.27(16) . 2_656 ?
O5B Mn1 O4A 116.5(3) 2_656 . ?
O5B Mn1 O4A 66.4(2) . . ?
O5A Mn1 O4A 129.38(19) 2_656 . ?
O5A Mn1 O4A 53.55(17) . . ?
O2 Mn1 O4A 88.27(16) 2_656 . ?
O2 Mn1 O4A 89.44(15) . . ?
O4A Mn1 O4A 177.1(3) 2_656 . ?
O5B Mn1 O1 81.6(3) 2_656 2_656 ?
O5B Mn1 O1 91.6(3) . 2_656 ?
O5A Mn1 O1 79.75(17) 2_656 2_656 ?
O5A Mn1 O1 94.35(17) . 2_656 ?
O2 Mn1 O1 55.01(10) 2_656 2_656 ?
O2 Mn1 O1 132.44(10) . 2_656 ?
O4A Mn1 O1 86.71(17) 2_656 2_656 ?
O4A Mn1 O1 93.48(17) . 2_656 ?
O5B Mn1 O1 91.6(3) 2_656 . ?
O5B Mn1 O1 81.6(3) . . ?
O5A Mn1 O1 94.35(17) 2_656 . ?
O5A Mn1 O1 79.75(17) . . ?
O2 Mn1 O1 132.44(10) 2_656 . ?
O2 Mn1 O1 55.01(10) . . ?
O4A Mn1 O1 93.48(17) 2_656 . ?
O4A Mn1 O1 86.71(17) . . ?
O1 Mn1 O1 172.53(14) 2_656 . ?
O5B Mn1 O4B 54.3(3) 2_656 2_656 ?
O5B Mn1 O4B 102.8(3) . 2_656 ?
O5A Mn1 O4B 42.2(2) 2_656 2_656 ?
O5A Mn1 O4B 115.2(3) . 2_656 ?
O2 Mn1 O4B 104.7(2) 2_656 2_656 ?
O2 Mn1 O4B 93.4(2) . 2_656 ?
O4A Mn1 O4B 15.3(2) 2_656 2_656 ?
O4A Mn1 O4B 167.1(3) . 2_656 ?
O1 Mn1 O4B 93.9(3) 2_656 2_656 ?
O1 Mn1 O4B 84.6(3) . 2_656 ?
O5B Mn1 O4B 102.8(4) 2_656 . ?
O5B Mn1 O4B 54.3(3) . . ?
O5A Mn1 O4B 115.2(3) 2_656 . ?
O5A Mn1 O4B 42.2(3) . . ?
O2 Mn1 O4B 93.4(2) 2_656 . ?
O2 Mn1 O4B 104.7(2) . . ?
O4A Mn1 O4B 167.1(3) 2_656 . ?
O4A Mn1 O4B 15.3(2) . . ?
O1 Mn1 O4B 84.6(3) 2_656 . ?
O1 Mn1 O4B 93.9(3) . . ?
O4B Mn1 O4B 156.8(5) 2_656 . ?
O4A N2A O6A 127.8(5) . . ?
O4A N2A O5A 111.9(6) . . ?
O6A N2A O5A 110.6(6) . . ?
N2A O4A Mn1 98.5(4) . . ?
N2A O5A Mn1 92.9(4) . . ?
O4B N2B O6B 103.7(10) . . ?
O4B N2B O5B 114.0(9) . . ?
O6B N2B O5B 119.5(9) . . ?
N2B O4B Mn1 83.9(6) . . ?
N2B O5B Mn1 91.8(5) . . ?

loop_
_geom_bond_atom_site_label_1
_geom_bond_atom_site_label_2
_geom_bond_distance
_geom_bond_site_symmetry_2
_geom_bond_publ_flag
C1 C6 1.386(5) . ?
C1 C2 1.389(5) . ?
C1 P1 1.800(3) . ?
C2 C3 1.384(5) . ?
C3 C4 1.382(5) . ?
C4 C5 1.369(5) . ?
C5 C6 1.390(5) . ?
C7 C12 1.388(4) . ?
C7 C8 1.389(4) . ?
C7 P1 1.803(3) . ?
C8 C9 1.385(5) . ?
C9 C10 1.385(5) . ?
C10 C11 1.377(5) . ?
C11 C12 1.379(5) . ?
C13 C18 1.391(4) . ?
C13 C14 1.395(5) . ?
C13 P1 1.801(3) . ?
C14 C15 1.393(5) . ?
C15 C16 1.377(5) . ?
C16 C17 1.385(5) . ?
C17 C18 1.389(5) . ?
C19 C24 1.389(5) . ?
C19 C20 1.396(5) . ?
C19 P2 1.799(3) . ?
C20 C21 1.384(5) . ?
C21 C22 1.371(5) . ?
C22 C23 1.371(6) . ?
C23 C24 1.394(5) . ?
C25 C26 1.389(5) . ?
C25 C30 1.399(4) . ?
C25 P2 1.793(3) . ?
C26 C27 1.382(5) . ?
C27 C28 1.385(5) . ?
C28 C29 1.378(5) . ?
C29 C30 1.385(5) . ?
C31 C32 1.395(5) . ?
C31 C36 1.400(5) . ?
C31 P2 1.793(3) . ?
C32 C33 1.382(5) . ?
C33 C34 1.387(6) . ?
C34 C35 1.372(6) . ?
C35 C36 1.380(5) . ?
N1 O3 1.242(4) . ?
N1 O1 1.253(4) . ?
N1 O2 1.254(4) . ?
N3 P1 1.581(3) . ?
N3 P2 1.592(3) . ?
O1 Mn1 2.379(3) . ?
O2 Mn1 2.260(3) . ?
Mn1 O5B 2.188(8) 2_656 ?
Mn1 O5B 2.188(8) . ?
Mn1 O5A 2.252(5) 2_656 ?
Mn1 O5A 2.252(5) . ?
Mn1 O2 2.260(3) 2_656 ?
Mn1 O4A 2.273(4) 2_656 ?
Mn1 O4A 2.273(4) . ?
Mn1 O1 2.379(3) 2_656 ?
Mn1 O4B 2.430(6) 2_656 ?
Mn1 O4B 2.430(6) . ?
N2A O4A 1.117(6) . ?
N2A O6A 1.283(6) . ?
N2A O5A 1.339(7) . ?
N2B O4B 1.201(5) . ?
N2B O6B 1.209(8) . ?
N2B O5B 1.322(8) . ?
